data_1546630
loop_
_publ_author_name
'Mohamed Abdelahi, Mohamed Mokhtar'
'El Bakri, Youness'
'El Karkour, Meryeme'
'Benchidmi, Mohammed'
'Essassi, El Mokhtar'
'Mague, Joel T.'

_publ_section_title
;
 1-(6-Nitro-1<i>H</i>-indazol-1-yl)ethanone
;
_journal_coeditor_code LH4020
_journal_issue 6
_journal_name_full IUCrData
_journal_page_first x170831
_journal_paper_doi 10.1107/S2414314617008318
_journal_volume 2
_journal_year 2017
_chemical_formula_iupac 'C9 H7 N3 O3'
_chemical_formula_moiety 'C9 H7 N3 O3'
_chemical_formula_sum 'C9 H7 N3 O3'
_chemical_formula_weight 205.18
_chemical_name_systematic
;
1-(6-Nitro-1<i>H</i>-indazol-1-yl)ethanone
;
_space_group_crystal_system monoclinic
_space_group_IT_number 14
_space_group_name_Hall '-P 2ybc'
_space_group_name_H-M_alt 'P 1 21/c 1'
_symmetry_space_group_name_Hall '-P 2ybc'
_symmetry_space_group_name_H-M 'P 1 21/c 1'
_atom_sites_solution_hydrogens difmap
_atom_sites_solution_primary direct
_atom_sites_solution_secondary difmap
_audit_creation_method SHELXL-2014/7
_cell_angle_alpha 90
_cell_angle_beta 92.7570(10)
_cell_angle_gamma 90
_cell_formula_units_Z 4
_cell_length_a 3.89190(10)
_cell_length_b 20.4831(6)
_cell_length_c 11.2580(4)
_cell_measurement_reflns_used 7750
_cell_measurement_temperature 150(2)
_cell_measurement_theta_max 72.2106
_cell_measurement_theta_min 4.3170
_cell_volume 896.43(5)
_computing_cell_refinement
;
<i>SAINT</i> (Bruker, 2016)
;
_computing_data_collection
;
<i>APEX3</i> (Bruker, 2016)
;
_computing_data_reduction
;
<i>SAINT</i>  (Bruker, 2016)
;
_computing_molecular_graphics
;
<i>DIAMOND</i> (Brandenburg & Putz, 2012)
;
_computing_publication_material
;
<i>SHELXTL</i> (Sheldrick, 2008)
;
_computing_structure_refinement
;
<i>SHELXL2014/7</i> (Sheldrick, 2015<i>b</i>)
;
_computing_structure_solution
;
<i>SHELXT</i> (Sheldrick, 2015<i>a</i>)
;
_diffrn_ambient_temperature 150(2)
_diffrn_detector_area_resol_mean 10.4167
_diffrn_measured_fraction_theta_full 0.990
_diffrn_measured_fraction_theta_max 0.981
_diffrn_measurement_device_type 'Bruker D8 VENTURE PHOTON 100 CMOS'
_diffrn_measurement_method '\w scans'
_diffrn_radiation_monochromator mirror
_diffrn_radiation_type CuK\a
_diffrn_radiation_wavelength 1.54178
_diffrn_reflns_av_R_equivalents 0.0375
_diffrn_reflns_limit_h_max 4
_diffrn_reflns_limit_h_min -4
_diffrn_reflns_limit_k_max 24
_diffrn_reflns_limit_k_min -25
_diffrn_reflns_limit_l_max 13
_diffrn_reflns_limit_l_min -13
_diffrn_reflns_number 12167
_diffrn_reflns_theta_full 68.000
_diffrn_reflns_theta_max 72.204
_diffrn_reflns_theta_min 4.317
_exptl_absorpt_coefficient_mu 1.002
_exptl_absorpt_correction_T_max 0.93
_exptl_absorpt_correction_T_min 0.79
_exptl_absorpt_correction_type multi-scan
_exptl_absorpt_process_details
;
(<i>TWINABS</i>; Sheldrick, 2009)
;
_exptl_crystal_colour colourless
_exptl_crystal_density_diffrn 1.520
_exptl_crystal_density_method 'not measured'
_exptl_crystal_description plate
_exptl_crystal_F_000 424
_exptl_crystal_size_max 0.250
_exptl_crystal_size_mid 0.175
_exptl_crystal_size_min 0.073
_refine_diff_density_max 0.274
_refine_diff_density_min -0.294
_refine_ls_extinction_method none
_refine_ls_goodness_of_fit_ref 1.031
_refine_ls_hydrogen_treatment refall
_refine_ls_matrix_type full
_refine_ls_number_parameters 165
_refine_ls_number_reflns 11998
_refine_ls_number_restraints 0
_refine_ls_restrained_S_all 1.031
_refine_ls_R_factor_all 0.0628
_refine_ls_R_factor_gt 0.0496
_refine_ls_shift/su_max 0.000
_refine_ls_shift/su_mean 0.000
_refine_ls_structure_factor_coef Fsqd
_refine_ls_weighting_details 'w=1/[\s^2^(Fo^2^)+(0.0691P)^2^+0.0964P] where P=(Fo^2^+2Fc^2^)/3'
_refine_ls_weighting_scheme calc
_refine_ls_wR_factor_gt 0.1304
_refine_ls_wR_factor_ref 0.1403
_reflns_number_gt 9449
_reflns_number_total 11998
_reflns_threshold_expression 'I > 2\s(I)'
_cod_data_source_file lh4020sup1.cif
_cod_data_source_block I
_cod_database_code 1546630
_shelx_space_group_comment
;
The symmetry employed for this shelxl refinement is uniquely defined
by the following loop, which should always be used as a source of
symmetry information in preference to the above space-group names.
They are only intended as comments.
;
_shelx_estimated_absorpt_t_min 0.788
_shelx_estimated_absorpt_t_max 0.930

loop_
_space_group_symop_operation_xyz
'x, y, z'
'-x, y+1/2, -z+1/2'
'-x, -y, -z'
'x, -y-1/2, z-1/2'

loop_
_atom_site_type_symbol
_atom_site_label
_atom_site_fract_x
_atom_site_fract_y
_atom_site_fract_z
_atom_site_U_iso_or_equiv
_atom_site_adp_type
_atom_site_calc_flag
_atom_site_occupancy
O O1 1.0289(4) 0.63313(7) 0.16899(13) 0.0386(4) Uani d 1
O O2 0.8908(5) 0.85449(7) 0.26601(14) 0.0455(5) Uani d 1
O O3 0.6050(5) 0.89484(7) 0.40880(16) 0.0489(5) Uani d 1
N N1 0.6127(4) 0.55971(8) 0.40377(15) 0.0325(4) Uani d 1
N N2 0.7342(4) 0.60698(7) 0.32890(14) 0.0267(4) Uani d 1
N N3 0.7188(4) 0.84860(7) 0.35434(15) 0.0324(4) Uani d 1
C C1 0.6747(5) 0.66903(8) 0.37279(16) 0.0243(4) Uani d 1
C C2 0.7481(5) 0.73060(8) 0.32808(16) 0.0252(4) Uani d 1
H H2 0.861(6) 0.7372(11) 0.257(2) 0.032(6) Uiso d 1
C C3 0.6468(5) 0.78218(8) 0.39653(17) 0.0265(4) Uani d 1
C C4 0.4795(5) 0.77587(9) 0.50369(17) 0.0285(5) Uani d 1
H H4 0.420(6) 0.8142(13) 0.545(2) 0.040(6) Uiso d 1
C C5 0.4104(5) 0.71433(9) 0.54587(17) 0.0295(4) Uani d 1
H H5 0.293(6) 0.7092(11) 0.621(2) 0.034(6) Uiso d 1
C C6 0.5103(5) 0.66033(9) 0.47964(16) 0.0262(4) Uani d 1
C C7 0.4820(5) 0.59099(10) 0.49217(18) 0.0323(5) Uani d 1
H H7 0.378(6) 0.5673(11) 0.553(2) 0.038(6) Uiso d 1
C C8 0.9034(5) 0.59016(9) 0.22604(18) 0.0302(5) Uani d 1
C C9 0.9149(7) 0.51924(11) 0.1962(3) 0.0448(6) Uani d 1
H H9A 1.039(9) 0.4957(16) 0.261(3) 0.069(9) Uiso d 1
H H9B 0.693(11) 0.5004(16) 0.191(3) 0.082(11) Uiso d 1
H H9C 1.034(8) 0.5145(14) 0.126(3) 0.060(8) Uiso d 1

loop_
_atom_site_aniso_label
_atom_site_aniso_U_11
_atom_site_aniso_U_22
_atom_site_aniso_U_33
_atom_site_aniso_U_12
_atom_site_aniso_U_13
_atom_site_aniso_U_23
O1 0.0437(9) 0.0361(8) 0.0371(8) -0.0018(6) 0.0129(6) -0.0027(6)
O2 0.0670(11) 0.0297(8) 0.0409(9) -0.0095(7) 0.0128(8) 0.0042(6)
O3 0.0630(12) 0.0241(8) 0.0602(11) 0.0065(6) 0.0101(8) -0.0024(7)
N1 0.0365(10) 0.0245(8) 0.0366(9) -0.0034(6) 0.0023(7) 0.0061(6)
N2 0.0303(9) 0.0209(7) 0.0289(8) -0.0003(6) 0.0022(6) 0.0015(6)
N3 0.0377(10) 0.0239(8) 0.0350(9) -0.0012(6) -0.0043(7) -0.0001(7)
C1 0.0240(9) 0.0242(9) 0.0245(9) 0.0001(6) -0.0024(7) -0.0002(7)
C2 0.0262(10) 0.0253(9) 0.0240(9) -0.0011(6) 0.0001(7) 0.0019(7)
C3 0.0278(10) 0.0239(9) 0.0273(10) -0.0012(6) -0.0035(8) 0.0019(7)
C4 0.0285(10) 0.0292(10) 0.0276(10) 0.0026(7) -0.0010(8) -0.0053(7)
C5 0.0288(10) 0.0359(10) 0.0238(9) 0.0006(7) 0.0010(8) -0.0006(7)
C6 0.0249(10) 0.0288(9) 0.0248(9) -0.0016(7) -0.0004(7) 0.0038(7)
C7 0.0352(11) 0.0295(10) 0.0322(10) -0.0035(7) 0.0029(8) 0.0064(8)
C8 0.0273(10) 0.0303(10) 0.0328(10) 0.0018(7) 0.0007(8) -0.0046(8)
C9 0.0441(14) 0.0339(11) 0.0573(16) 0.0001(9) 0.0103(12) -0.0146(10)

loop_
_atom_type_symbol
_atom_type_description
_atom_type_scat_dispersion_real
_atom_type_scat_dispersion_imag
_atom_type_scat_source
C C 0.0181 0.0091 'International Tables Vol C Tables 4.2.6.8 and 6.1.1.4'
H H 0.0000 0.0000 'International Tables Vol C Tables 4.2.6.8 and 6.1.1.4'
N N 0.0311 0.0180 'International Tables Vol C Tables 4.2.6.8 and 6.1.1.4'
O O 0.0492 0.0322 'International Tables Vol C Tables 4.2.6.8 and 6.1.1.4'

loop_
_geom_angle_atom_site_label_1
_geom_angle_atom_site_label_2
_geom_angle_atom_site_label_3
_geom_angle
C7 N1 N2 106.15(15)
N1 N2 C1 110.90(15)
N1 N2 C8 121.30(15)
C1 N2 C8 127.76(16)
O3 N3 O2 123.58(17)
O3 N3 C3 118.35(17)
O2 N3 C3 118.07(16)
N2 C1 C2 131.33(18)
N2 C1 C6 106.28(15)
C2 C1 C6 122.39(17)
C3 C2 C1 115.06(18)
C3 C2 H2 121.5(14)
C1 C2 H2 123.4(14)
C2 C3 C4 124.57(17)
C2 C3 N3 117.68(17)
C4 C3 N3 117.76(16)
C5 C4 C3 119.12(17)
C5 C4 H4 122.0(15)
C3 C4 H4 118.8(15)
C4 C5 C6 118.39(18)
C4 C5 H5 119.9(13)
C6 C5 H5 121.7(13)
C5 C6 C1 120.47(17)
C5 C6 C7 134.97(18)
C1 C6 C7 104.55(16)
N1 C7 C6 112.12(17)
N1 C7 H7 119.9(14)
C6 C7 H7 128.0(14)
O1 C8 N2 118.59(17)
O1 C8 C9 125.0(2)
N2 C8 C9 116.44(18)
C8 C9 H9A 109.4(19)
C8 C9 H9B 112(2)
H9A C9 H9B 105(3)
C8 C9 H9C 108.1(18)
H9A C9 H9C 109(3)
H9B C9 H9C 113(3)

loop_
_geom_bond_atom_site_label_1
_geom_bond_atom_site_label_2
_geom_bond_distance
O1 C8 1.207(2)
O2 N3 1.231(2)
O3 N3 1.223(2)
N1 C7 1.307(3)
N1 N2 1.382(2)
N2 C1 1.387(2)
N2 C8 1.402(3)
N3 C3 1.472(2)
C1 C2 1.393(2)
C1 C6 1.401(3)
C2 C3 1.377(3)
C2 H2 0.94(2)
C3 C4 1.404(3)
C4 C5 1.378(3)
C4 H4 0.95(3)
C5 C6 1.399(3)
C5 H5 0.99(2)
C6 C7 1.432(3)
C7 H7 0.95(2)
C8 C9 1.492(3)
C9 H9A 0.98(3)
C9 H9B 0.95(4)
C9 H9C 0.94(3)

loop_
_geom_hbond_atom_site_label_D
_geom_hbond_atom_site_label_H
_geom_hbond_atom_site_label_A
_geom_hbond_site_symmetry_A
_geom_hbond_distance_DH
_geom_hbond_distance_HA
_geom_hbond_distance_DA
_geom_hbond_angle_DHA
C2 H2 O1 . 0.94(2) 2.46(2) 2.929(2) 111.3(16)
C4 H4 O1 4_476 0.95(3) 2.37(3) 3.213(2) 148(2)
C7 H7 N1 3_666 0.95(2) 2.65(2) 3.328(2) 129.2(18)

loop_
_geom_torsion_atom_site_label_1
_geom_torsion_atom_site_label_2
_geom_torsion_atom_site_label_3
_geom_torsion_atom_site_label_4
_geom_torsion
C7 N1 N2 C1 -0.2(2)
C7 N1 N2 C8 177.70(17)
N1 N2 C1 C2 -179.35(18)
C8 N2 C1 C2 2.9(3)
N1 N2 C1 C6 0.2(2)
C8 N2 C1 C6 -177.56(17)
N2 C1 C2 C3 179.40(18)
C6 C1 C2 C3 -0.1(3)
C1 C2 C3 C4 -0.3(3)
C1 C2 C3 N3 179.68(15)
O3 N3 C3 C2 173.97(17)
O2 N3 C3 C2 -6.0(3)
O3 N3 C3 C4 -6.0(3)
O2 N3 C3 C4 173.97(17)
C2 C3 C4 C5 0.4(3)
N3 C3 C4 C5 -179.61(16)
C3 C4 C5 C6 0.0(3)
C4 C5 C6 C1 -0.4(3)
C4 C5 C6 C7 -179.1(2)
N2 C1 C6 C5 -179.16(16)
C2 C1 C6 C5 0.4(3)
N2 C1 C6 C7 -0.1(2)
C2 C1 C6 C7 179.50(17)
N2 N1 C7 C6 0.2(2)
C5 C6 C7 N1 178.8(2)
C1 C6 C7 N1 0.0(2)
N1 N2 C8 O1 -174.05(18)
C1 N2 C8 O1 3.5(3)
N1 N2 C8 C9 5.6(3)
C1 N2 C8 C9 -176.86(19)

_cod_database_fobs_code 1546630
